data_2219981
loop_
_publ_author_name
'Xian, Liang'
'Cui, Lujuan'
'Cheng, Ming'

_publ_section_title
;
 1-(4-Nitrobenzoyl)-3-(4-nitrophenyl)thiourea acetone hemisolvate
;
_journal_coeditor_code RZ2253
_journal_issue 11
_journal_name_full 'Acta Crystallographica Section E'
_journal_page_first o2138
_journal_paper_doi 10.1107/S160053680803359X
_journal_volume 64
_journal_year 2008
_chemical_formula_iupac 'C14 H10 N4 O5 S, 0.5C3 H6 O'
_chemical_formula_moiety 'C14 H10 N4 O5 S, 0.5(C3 H6 O)'
_chemical_formula_sum 'C15.5 H13 N4 O5.5 S'
_chemical_formula_weight 375.36
_chemical_name_systematic
;
1-(4-Nitrobenzoyl)-3-(4-nitrophenyl)thiourea acetone hemisolvate
;
_space_group_IT_number 15
_symmetry_cell_setting monoclinic
_symmetry_space_group_name_Hall '-C 2yc'
_symmetry_space_group_name_H-M 'C 1 2/c 1'
_atom_sites_solution_hydrogens geom
_atom_sites_solution_primary direct
_atom_sites_solution_secondary difmap
_audit_creation_method SHELXL-97
_cell_angle_alpha 90.00
_cell_angle_beta 107.262(12)
_cell_angle_gamma 90.00
_cell_formula_units_Z 8
_cell_length_a 30.828(14)
_cell_length_b 7.534(3)
_cell_length_c 15.224(7)
_cell_measurement_reflns_used 3344
_cell_measurement_temperature 296(2)
_cell_measurement_theta_max 28.28
_cell_measurement_theta_min 2.73
_cell_volume 3377(3)
_computing_cell_refinement 'SAINT (Bruker, 1998)'
_computing_data_collection 'SMART (Bruker, 1998)'
_computing_data_reduction 'SAINT (Bruker, 1998)'
_computing_molecular_graphics 'SHELXTL (Sheldrick, 2008)'
_computing_publication_material 'SHELXTL (Sheldrick, 2008)'
_computing_structure_refinement 'SHELXL97 (Sheldrick, 2008)'
_computing_structure_solution 'SHELXS97 (Sheldrick, 2008)'
_diffrn_ambient_temperature 296(2)
_diffrn_measured_fraction_theta_full 0.965
_diffrn_measured_fraction_theta_max 0.965
_diffrn_measurement_device_type 'Bruker SMART CCD area-detector'
_diffrn_measurement_method '\f and \w'
_diffrn_radiation_monochromator graphite
_diffrn_radiation_source 'fine-focus sealed tube'
_diffrn_radiation_type MoK\a
_diffrn_radiation_wavelength 0.71073
_diffrn_reflns_av_R_equivalents 0.0228
_diffrn_reflns_av_sigmaI/netI 0.0284
_diffrn_reflns_limit_h_max 32
_diffrn_reflns_limit_h_min -39
_diffrn_reflns_limit_k_max 9
_diffrn_reflns_limit_k_min -9
_diffrn_reflns_limit_l_max 19
_diffrn_reflns_limit_l_min -19
_diffrn_reflns_number 9659
_diffrn_reflns_theta_full 28.00
_diffrn_reflns_theta_max 28.00
_diffrn_reflns_theta_min 1.38
_exptl_absorpt_coefficient_mu 0.231
_exptl_absorpt_correction_T_max 0.9408
_exptl_absorpt_correction_T_min 0.9241
_exptl_absorpt_correction_type multi-scan
_exptl_absorpt_process_details '(SADABS; Sheldrick, 1996)'
_exptl_crystal_colour yellow
_exptl_crystal_density_diffrn 1.477
_exptl_crystal_density_method 'not measured'
_exptl_crystal_description block
_exptl_crystal_F_000 1552
_exptl_crystal_size_max 0.34
_exptl_crystal_size_mid 0.31
_exptl_crystal_size_min 0.27
_refine_diff_density_max 0.266
_refine_diff_density_min -0.278
_refine_ls_extinction_method none
_refine_ls_goodness_of_fit_ref 1.046
_refine_ls_hydrogen_treatment mixed
_refine_ls_matrix_type full
_refine_ls_number_parameters 245
_refine_ls_number_reflns 3926
_refine_ls_number_restraints 0
_refine_ls_restrained_S_all 1.046
_refine_ls_R_factor_all 0.0649
_refine_ls_R_factor_gt 0.0433
_refine_ls_shift/su_max 0.001
_refine_ls_shift/su_mean 0.000
_refine_ls_structure_factor_coef Fsqd
_refine_ls_weighting_details 'calc w=1/[\s^2^(Fo^2^)+(0.063P)^2^+1.6044P] where P=(Fo^2^+2Fc^2^)/3'
_refine_ls_weighting_scheme calc
_refine_ls_wR_factor_gt 0.1195
_refine_ls_wR_factor_ref 0.1328
_reflns_number_gt 2804
_reflns_number_total 3926
_reflns_threshold_expression I>2\s(I)
_cod_data_source_file rz2253.cif
_cod_data_source_block I
_cod_depositor_comments
;
The following automatic conversions were performed:
'_symmetry_cell_setting' value 'Monoclinic' changed to 'monoclinic'
according to '/home/saulius/struct/CIF-dictionaries/cif_core.dic'
dictionary named 'cif_core.dic' version 2.4.1 from 2010-06-29.

Automatic conversion script
Id: cif_fix_enum 1527 2010-12-29 10:47:43Z saulius 

The following automatic conversions were performed:

'_symmetry_cell_setting' value 'Monoclinic' changed to 'monoclinic'
according to /home/saulius/struct/CIF-dictionaries/cif_core.dic
dictionary named 'cif_core.dic' version 2.4.1 from 2010-06-29.

Automatic conversion script
Id: cif_fix_values 1715 2011-07-08 13:25:40Z adriana 
;
_cod_original_sg_symbol_H-M 'C 2/c'
_cod_original_formula_sum 'C15.50 H13 N4 O5.50 S'
_cod_database_code 2219981
_cod_database_fobs_code 2219981

loop_
_symmetry_equiv_pos_as_xyz
'x, y, z'
'-x, y, -z+1/2'
'x+1/2, y+1/2, z'
'-x+1/2, y+1/2, -z+1/2'
'-x, -y, -z'
'x, -y, z-1/2'
'-x+1/2, -y+1/2, -z'
'x+1/2, -y+1/2, z-1/2'

loop_
_atom_site_type_symbol
_atom_site_label
_atom_site_fract_x
_atom_site_fract_y
_atom_site_fract_z
_atom_site_U_iso_or_equiv
_atom_site_adp_type
_atom_site_calc_flag
_atom_site_refinement_flags
_atom_site_occupancy
S S1 0.06837(2) 0.61209(9) 0.99931(4) 0.0607(2) Uani d . 1
N N2 0.15507(6) 0.7121(2) 1.02255(11) 0.0464(4) Uani d . 1
C C8 0.11880(6) 0.8073(2) 0.72951(12) 0.0378(4) Uani d . 1
O O3 0.17768(5) 0.7877(2) 0.87122(9) 0.0576(4) Uani d . 1
C C7 0.13716(6) 0.7739(3) 0.83134(12) 0.0418(4) Uani d . 1
C C11 0.09121(6) 0.8598(2) 0.54287(12) 0.0393(4) Uani d . 1
C C3 0.21046(6) 0.6165(2) 1.30383(12) 0.0406(4) Uani d . 1
N N4 0.07617(6) 0.8875(2) 0.44189(11) 0.0494(4) Uani d . 1
N N1 0.22987(6) 0.5784(2) 1.40277(11) 0.0501(4) Uani d . 1
N N3 0.10573(6) 0.7234(2) 0.87465(11) 0.0443(4) Uani d . 1
C C6 0.17262(6) 0.6799(2) 1.11874(12) 0.0402(4) Uani d . 1
O O4 0.10416(6) 0.8676(3) 0.39985(10) 0.0737(5) Uani d . 1
C C12 0.06084(7) 0.8910(3) 0.59207(13) 0.0473(5) Uani d . 1
H H12 0.0315 0.9292 0.5624 0.057 Uiso calc R 1
O O1 0.20702(6) 0.6125(2) 1.45421(11) 0.0714(5) Uani d . 1
C C10 0.13499(7) 0.8041(3) 0.58343(13) 0.0450(5) Uani d . 1
H H10 0.1548 0.7844 0.5487 0.054 Uiso calc R 1
C C5 0.21595(7) 0.6070(3) 1.15057(13) 0.0440(5) Uani d . 1
H H5 0.2322 0.5810 1.1095 0.053 Uiso calc R 1
C C4 0.23498(6) 0.5731(3) 1.24383(13) 0.0433(4) Uani d . 1
H H4 0.2637 0.5222 1.2656 0.052 Uiso calc R 1
C C13 0.07482(6) 0.8645(3) 0.68621(13) 0.0455(5) Uani d . 1
H H13 0.0548 0.8850 0.7204 0.055 Uiso calc R 1
C C9 0.14873(6) 0.7782(3) 0.67771(13) 0.0434(4) Uani d . 1
H H9 0.1783 0.7409 0.7069 0.052 Uiso calc R 1
C C2 0.16818(7) 0.6953(3) 1.27367(13) 0.0467(5) Uani d . 1
H H2 0.1527 0.7270 1.3153 0.056 Uiso calc R 1
C C20 0.11244(7) 0.6852(3) 0.96836(13) 0.0420(4) Uani d . 1
C C1 0.14910(7) 0.7265(3) 1.18041(13) 0.0479(5) Uani d . 1
H H1 0.1206 0.7787 1.1591 0.057 Uiso calc R 1
O O2 0.26788(6) 0.5125(3) 1.42899(10) 0.0722(5) Uani d . 1
O O5 0.03714(6) 0.9316(3) 0.40451(10) 0.0722(5) Uani d . 1
O O6 0.0000 0.6468(3) 0.7500 0.0792(8) Uani d S 1
C C15 0.0000 0.4863(4) 0.7500 0.0500(7) Uani d S 1
C C14 -0.03535(9) 0.3861(3) 0.7781(2) 0.0754(7) Uani d . 1
H H14A -0.0541 0.4678 0.7990 0.113 Uiso calc R 1
H H14B -0.0210 0.3057 0.8270 0.113 Uiso calc R 1
H H14C -0.0538 0.3203 0.7265 0.113 Uiso calc R 1
H H3A 0.0780(7) 0.711(3) 0.8413(14) 0.049(6) Uiso d . 1
H H2A 0.1744(9) 0.733(4) 0.9897(18) 0.081(8) Uiso d . 1

loop_
_atom_site_aniso_label
_atom_site_aniso_U_11
_atom_site_aniso_U_22
_atom_site_aniso_U_33
_atom_site_aniso_U_12
_atom_site_aniso_U_13
_atom_site_aniso_U_23
S1 0.0563(4) 0.0823(4) 0.0462(3) -0.0144(3) 0.0194(3) 0.0088(3)
N2 0.0452(10) 0.0642(11) 0.0310(8) -0.0001(8) 0.0131(7) 0.0046(7)
C8 0.0392(10) 0.0399(10) 0.0344(9) -0.0020(7) 0.0112(7) 0.0026(7)
O3 0.0408(8) 0.0929(12) 0.0379(7) -0.0029(7) 0.0096(6) 0.0058(7)
C7 0.0420(10) 0.0464(11) 0.0371(10) -0.0002(8) 0.0122(8) 0.0013(8)
C11 0.0419(10) 0.0420(10) 0.0339(9) -0.0017(8) 0.0111(8) 0.0008(7)
C3 0.0459(11) 0.0421(10) 0.0321(9) -0.0038(8) 0.0091(8) 0.0008(7)
N4 0.0564(11) 0.0560(11) 0.0353(9) 0.0027(8) 0.0126(8) -0.0015(7)
N1 0.0566(11) 0.0545(10) 0.0368(9) -0.0028(8) 0.0099(8) 0.0020(7)
N3 0.0400(9) 0.0574(10) 0.0340(8) -0.0039(8) 0.0089(7) 0.0049(7)
C6 0.0458(10) 0.0433(10) 0.0317(9) -0.0013(8) 0.0119(8) 0.0012(8)
O4 0.0754(12) 0.1094(15) 0.0437(9) 0.0136(10) 0.0289(8) 0.0056(9)
C12 0.0370(10) 0.0629(13) 0.0415(10) 0.0084(9) 0.0108(8) 0.0091(9)
O1 0.0845(12) 0.0950(13) 0.0394(8) 0.0095(10) 0.0257(8) 0.0075(8)
C10 0.0427(11) 0.0536(12) 0.0426(10) 0.0032(9) 0.0189(8) -0.0015(9)
C5 0.0419(10) 0.0553(12) 0.0379(10) -0.0018(8) 0.0164(8) -0.0049(8)
C4 0.0382(10) 0.0493(11) 0.0411(10) 0.0002(8) 0.0096(8) -0.0024(8)
C13 0.0395(10) 0.0596(12) 0.0415(10) 0.0052(9) 0.0184(8) 0.0060(9)
C9 0.0351(10) 0.0529(12) 0.0415(10) 0.0047(8) 0.0101(8) 0.0021(8)
C2 0.0505(12) 0.0576(12) 0.0359(10) 0.0067(9) 0.0187(8) 0.0008(9)
C20 0.0487(11) 0.0420(10) 0.0363(10) 0.0010(8) 0.0138(8) 0.0027(8)
C1 0.0477(11) 0.0570(12) 0.0390(10) 0.0132(9) 0.0130(8) 0.0037(9)
O2 0.0641(10) 0.0925(13) 0.0481(9) 0.0169(9) -0.0016(7) 0.0059(9)
O5 0.0597(10) 0.1078(14) 0.0417(8) 0.0188(9) 0.0038(7) 0.0013(9)
O6 0.0867(19) 0.0590(15) 0.111(2) 0.000 0.0586(17) 0.000
C15 0.0476(16) 0.060(2) 0.0417(15) 0.000 0.0121(12) 0.000
C14 0.0655(16) 0.0731(17) 0.096(2) -0.0050(13) 0.0367(15) 0.0070(14)

loop_
_atom_type_symbol
_atom_type_description
_atom_type_scat_dispersion_real
_atom_type_scat_dispersion_imag
_atom_type_scat_source
C C 0.0033 0.0016 'International Tables Vol C Tables 4.2.6.8 and 6.1.1.4'
H H 0.0000 0.0000 'International Tables Vol C Tables 4.2.6.8 and 6.1.1.4'
N N 0.0061 0.0033 'International Tables Vol C Tables 4.2.6.8 and 6.1.1.4'
O O 0.0106 0.0060 'International Tables Vol C Tables 4.2.6.8 and 6.1.1.4'
S S 0.1246 0.1234 'International Tables Vol C Tables 4.2.6.8 and 6.1.1.4'

loop_
_geom_angle_atom_site_label_1
_geom_angle_atom_site_label_2
_geom_angle_atom_site_label_3
_geom_angle
C20 N2 C6 127.59(17)
C20 N2 H2A 112.0(17)
C6 N2 H2A 119.4(17)
C13 C8 C9 119.73(17)
C13 C8 C7 123.80(16)
C9 C8 C7 116.46(16)
O3 C7 N3 123.16(17)
O3 C7 C8 120.96(16)
N3 C7 C8 115.86(16)
C10 C11 C12 122.83(17)
C10 C11 N4 118.20(16)
C12 C11 N4 118.96(17)
C2 C3 C4 121.85(17)
C2 C3 N1 118.69(17)
C4 C3 N1 119.46(18)
O5 N4 O4 122.79(18)
O5 N4 C11 119.06(17)
O4 N4 C11 118.14(17)
O2 N1 O1 123.50(18)
O2 N1 C3 118.07(17)
O1 N1 C3 118.43(18)
C7 N3 C20 128.92(17)
C7 N3 H3A 117.7(14)
C20 N3 H3A 113.4(14)
C1 C6 C5 120.22(17)
C1 C6 N2 122.44(18)
C5 C6 N2 117.26(16)
C11 C12 C13 118.96(17)
C11 C12 H12 120.5
C13 C12 H12 120.5
C11 C10 C9 117.83(17)
C11 C10 H10 121.1
C9 C10 H10 121.1
C4 C5 C6 119.93(17)
C4 C5 H5 120.0
C6 C5 H5 120.0
C3 C4 C5 118.84(18)
C3 C4 H4 120.6
C5 C4 H4 120.6
C12 C13 C8 119.79(17)
C12 C13 H13 120.1
C8 C13 H13 120.1
C10 C9 C8 120.85(17)
C10 C9 H9 119.6
C8 C9 H9 119.6
C3 C2 C1 119.02(18)
C3 C2 H2 120.5
C1 C2 H2 120.5
N2 C20 N3 114.45(16)
N2 C20 S1 127.59(15)
N3 C20 S1 117.96(15)
C2 C1 C6 120.06(18)
C2 C1 H1 120.0
C6 C1 H1 120.0
O6 C15 C14 120.45(15)
C15 C14 H14A 109.5
C15 C14 H14B 109.5
H14A C14 H14B 109.5
C15 C14 H14C 109.5
H14A C14 H14C 109.5
H14B C14 H14C 109.5

loop_
_geom_bond_atom_site_label_1
_geom_bond_atom_site_label_2
_geom_bond_distance
S1 C20 1.659(2)
N2 C20 1.344(3)
N2 C6 1.423(2)
N2 H2A 0.90(3)
C8 C13 1.389(3)
C8 C9 1.397(3)
C8 C7 1.505(3)
O3 C7 1.221(2)
C7 N3 1.378(2)
C11 C10 1.373(3)
C11 C12 1.382(3)
C11 N4 1.483(2)
C3 C2 1.381(3)
C3 C4 1.387(3)
C3 N1 1.475(2)
N4 O5 1.215(2)
N4 O4 1.227(2)
N1 O2 1.225(2)
N1 O1 1.226(2)
N3 C20 1.409(2)
N3 H3A 0.86(2)
C6 C1 1.391(3)
C6 C5 1.392(3)
C12 C13 1.383(3)
C12 H12 0.9300
C10 C9 1.385(3)
C10 H10 0.9300
C5 C4 1.389(3)
C5 H5 0.9300
C4 H4 0.9300
C13 H13 0.9300
C9 H9 0.9300
C2 C1 1.386(3)
C2 H2 0.9300
C1 H1 0.9300
O6 C15 1.209(4)
C15 C14 1.489(3)
C14 H14A 0.9600
C14 H14B 0.9600
C14 H14C 0.9600

loop_
_geom_hbond_atom_site_label_D
_geom_hbond_atom_site_label_H
_geom_hbond_atom_site_label_A
_geom_hbond_site_symmetry_A
_geom_hbond_distance_DH
_geom_hbond_distance_HA
_geom_hbond_distance_DA
_geom_hbond_angle_DHA
C1 H1 S1 . 0.93 2.79 3.235(2) 111
N2 H2A O3 . 0.90(3) 1.88(3) 2.659(3) 144(2)
C2 H2 O4 1_556 0.93 2.48 3.394(3) 167
C12 H12 O5 5_576 0.93 2.54 3.318(3) 141
N3 H3A O6 . 0.86(2) 2.442(19) 3.300(2) 175(2)
C13 H13 O6 . 0.93 2.59 3.207(3) 124
C14 H14B O5 6_566 0.96 2.56 3.446(3) 154
C14 H14C O4 5_566 0.96 2.52 3.476(3) 175

loop_
_geom_torsion_atom_site_label_1
_geom_torsion_atom_site_label_2
_geom_torsion_atom_site_label_3
_geom_torsion_atom_site_label_4
_geom_torsion
C13 C8 C7 O3 -152.9(2)
C9 C8 C7 O3 26.9(3)
C13 C8 C7 N3 28.7(3)
C9 C8 C7 N3 -151.55(18)
C10 C11 N4 O5 177.8(2)
C12 C11 N4 O5 -2.3(3)
C10 C11 N4 O4 -3.4(3)
C12 C11 N4 O4 176.51(19)
C2 C3 N1 O2 -178.25(19)
C4 C3 N1 O2 1.6(3)
C2 C3 N1 O1 2.5(3)
C4 C3 N1 O1 -177.63(19)
O3 C7 N3 C20 2.4(3)
C8 C7 N3 C20 -179.26(18)
C20 N2 C6 C1 -43.5(3)
C20 N2 C6 C5 139.8(2)
C10 C11 C12 C13 -0.3(3)
N4 C11 C12 C13 179.78(18)
C12 C11 C10 C9 0.2(3)
N4 C11 C10 C9 -179.88(17)
C1 C6 C5 C4 2.9(3)
N2 C6 C5 C4 179.80(17)
C2 C3 C4 C5 -1.2(3)
N1 C3 C4 C5 178.93(17)
C6 C5 C4 C3 -1.3(3)
C11 C12 C13 C8 0.0(3)
C9 C8 C13 C12 0.5(3)
C7 C8 C13 C12 -179.73(18)
C11 C10 C9 C8 0.3(3)
C13 C8 C9 C10 -0.6(3)
C7 C8 C9 C10 179.60(18)
C4 C3 C2 C1 2.1(3)
N1 C3 C2 C1 -178.03(18)
C6 N2 C20 N3 -177.66(18)
C6 N2 C20 S1 1.7(3)
C7 N3 C20 N2 4.1(3)
C7 N3 C20 S1 -175.35(17)
C3 C2 C1 C6 -0.5(3)
C5 C6 C1 C2 -2.0(3)
N2 C6 C1 C2 -178.72(18)
